data_7019281
loop_
_publ_author_name
'Osten, Kimberly M.'
'Yu, Insun'
'Duffy, Ian R.'
'Lagaditis, Paraskevi O.'
'Yu, Joey C.-C.'
'Wallis, Christopher J.'
'Mehrkhodavandi, Parisa'

_publ_section_title
;
 Effects of ligand tuning on dinuclear indium catalysts for lactide
 polymerization.
;
_journal_issue 26
_journal_name_full 'Dalton transactions (Cambridge, England : 2003)'
_journal_page_first 8123
_journal_page_last 8134
_journal_paper_doi 10.1039/c2dt30148b
_journal_volume 41
_journal_year 2012
_chemical_formula_moiety 'C56 H99 Cl2 In2 N4 O4'
_chemical_formula_sum 'C56 H99 Cl2 In2 N4 O4'
_chemical_formula_weight 1192.93
_chemical_name_systematic
;
?
;
_space_group_IT_number 15
_symmetry_cell_setting monoclinic
_symmetry_space_group_name_Hall '-C 2yc'
_symmetry_space_group_name_H-M 'C 1 2/c 1'
_atom_sites_solution_hydrogens geom
_atom_sites_solution_primary direct
_atom_sites_solution_secondary difmap
_audit_creation_method SHELXL-97
_cell_angle_alpha 90.00
_cell_angle_beta 116.647(2)
_cell_angle_gamma 90.00
_cell_formula_units_Z 4
_cell_length_a 36.9023(16)
_cell_length_b 10.2529(5)
_cell_length_c 17.8775(9)
_cell_measurement_reflns_used 9121
_cell_measurement_temperature 173(2)
_cell_measurement_theta_max 27.32
_cell_measurement_theta_min 2.47
_cell_volume 6045.6(5)
_computing_structure_refinement 'SHELXL-97 (Sheldrick, 1997)'
_diffrn_ambient_temperature 173(2)
_diffrn_measured_fraction_theta_full 0.998
_diffrn_measured_fraction_theta_max 0.998
_diffrn_measurement_device_type 'Bruker X8 APEX II'
_diffrn_measurement_method 'area detector'
_diffrn_radiation_monochromator graphite
_diffrn_radiation_source 'fine-focus sealed tube'
_diffrn_radiation_type MoK\a
_diffrn_radiation_wavelength 0.71073
_diffrn_reflns_av_R_equivalents 0.0822
_diffrn_reflns_av_sigmaI/netI 0.0674
_diffrn_reflns_limit_h_max 47
_diffrn_reflns_limit_h_min -43
_diffrn_reflns_limit_k_max 13
_diffrn_reflns_limit_k_min -13
_diffrn_reflns_limit_l_max 22
_diffrn_reflns_limit_l_min -23
_diffrn_reflns_number 40441
_diffrn_reflns_theta_full 27.55
_diffrn_reflns_theta_max 27.55
_diffrn_reflns_theta_min 1.23
_exptl_absorpt_coefficient_mu 0.895
_exptl_absorpt_correction_T_max 0.9562
_exptl_absorpt_correction_T_min 0.8792
_exptl_absorpt_correction_type multi-scan
_exptl_crystal_colour colorless
_exptl_crystal_density_diffrn 1.311
_exptl_crystal_density_method 'not measured'
_exptl_crystal_description prism
_exptl_crystal_F_000 2508
_exptl_crystal_size_max 0.30
_exptl_crystal_size_mid 0.12
_exptl_crystal_size_min 0.05
_refine_diff_density_max 0.712
_refine_diff_density_min -1.582
_refine_diff_density_rms 0.362
_refine_ls_extinction_method none
_refine_ls_goodness_of_fit_ref 1.025
_refine_ls_hydrogen_treatment constr
_refine_ls_matrix_type full
_refine_ls_number_parameters 318
_refine_ls_number_reflns 6964
_refine_ls_number_restraints 0
_refine_ls_restrained_S_all 1.025
_refine_ls_R_factor_all 0.0581
_refine_ls_R_factor_gt 0.0308
_refine_ls_shift/su_max 0.012
_refine_ls_shift/su_mean 0.001
_refine_ls_structure_factor_coef Fsqd
_refine_ls_weighting_details 'calc w=1/[\s^2^(Fo^2^)+(0.0594P)^2^+0.0000P] where P=(Fo^2^+2Fc^2^)/3'
_refine_ls_weighting_scheme calc
_refine_ls_wR_factor_gt 0.0736
_refine_ls_wR_factor_ref 0.1125
_reflns_number_gt 5023
_reflns_number_total 6964
_reflns_threshold_expression >2sigma(I)
_cod_data_source_file c2dt30148b.txt
_cod_data_source_block pm072_01m
_cod_original_sg_symbol_H-M 'C 2/c'
_cod_database_code 7019281

loop_
_symmetry_equiv_pos_as_xyz
'x, y, z'
'-x, y, -z+1/2'
'x+1/2, y+1/2, z'
'-x+1/2, y+1/2, -z+1/2'
'-x, -y, -z'
'x, -y, z-1/2'
'-x+1/2, -y+1/2, -z'
'x+1/2, -y+1/2, z-1/2'

loop_
_atom_site_label
_atom_site_type_symbol
_atom_site_fract_x
_atom_site_fract_y
_atom_site_fract_z
_atom_site_U_iso_or_equiv
_atom_site_adp_type
_atom_site_occupancy
_atom_site_symmetry_multiplicity
_atom_site_calc_flag
_atom_site_refinement_flags
_atom_site_disorder_group
In1 In 0.947425(6) 0.97347(3) 0.196446(15) 0.01270(9) Uani 1 1 d . .
Cl1 Cl 0.93357(3) 0.98025(10) 0.31714(6) 0.0221(2) Uani 1 1 d . .
O2 O 1.0000 0.8502(3) 0.2500 0.0196(8) Uani 1 2 d S 1
O3 O 1.0000 1.0997(3) 0.2500 0.0168(8) Uani 1 2 d S 1
O1 O 0.90985(7) 0.8166(2) 0.13918(15) 0.0164(5) Uani 1 1 d . .
N1 N 0.90539(8) 1.1624(3) 0.13147(18) 0.0149(6) Uani 1 1 d . .
N2 N 0.95358(8) 1.0038(3) 0.07713(18) 0.0136(7) Uani 1 1 d . .
H2N H 0.9813 1.0100 0.0943 0.016 Uiso 1 1 calc R .
C1 C 0.92654(10) 1.2253(4) 0.0864(2) 0.0176(8) Uani 1 1 d . .
H1 H 0.9533 1.2558 0.1309 0.021 Uiso 1 1 calc R .
C2 C 0.93651(10) 1.1278(4) 0.0330(2) 0.0152(8) Uani 1 1 d . .
H2A H 0.9109 1.1077 -0.0183 0.018 Uiso 1 1 calc R .
C7 C 0.94039(9) 0.8860(4) 0.0224(2) 0.0145(8) Uani 1 1 d . .
H7A H 0.9585 0.8125 0.0522 0.017 Uiso 1 1 calc R .
H7B H 0.9436 0.9034 -0.0287 0.017 Uiso 1 1 calc R .
C13 C 0.89695(9) 0.8449(4) -0.0033(2) 0.0137(7) Uani 1 1 d . .
C12 C 0.86981(10) 0.8434(4) -0.0872(2) 0.0163(8) Uani 1 1 d . .
H12 H 0.8782 0.8747 -0.1269 0.020 Uiso 1 1 calc R .
C11 C 0.83016(10) 0.7970(4) -0.1153(2) 0.0179(8) Uani 1 1 d . .
C15 C 0.80064(10) 0.7923(4) -0.2089(2) 0.0234(9) Uani 1 1 d . .
C19 C 0.80945(13) 0.6696(5) -0.2466(3) 0.0374(11) Uani 1 1 d . .
H19A H 0.7908 0.6654 -0.3065 0.056 Uiso 1 1 calc R .
H19B H 0.8057 0.5923 -0.2185 0.056 Uiso 1 1 calc R .
H19C H 0.8375 0.6724 -0.2389 0.056 Uiso 1 1 calc R .
C21 C 0.80565(12) 0.9104(5) -0.2551(3) 0.0366(11) Uani 1 1 d . .
H21A H 0.7863 0.9048 -0.3144 0.055 Uiso 1 1 calc R .
H21B H 0.8333 0.9122 -0.2494 0.055 Uiso 1 1 calc R .
H21C H 0.8006 0.9902 -0.2310 0.055 Uiso 1 1 calc R .
C20 C 0.75619(11) 0.7886(5) -0.2239(3) 0.0413(13) Uani 1 1 d . .
H20A H 0.7383 0.7867 -0.2842 0.062 Uiso 1 1 calc R .
H20B H 0.7503 0.8664 -0.1994 0.062 Uiso 1 1 calc R .
H20C H 0.7517 0.7103 -0.1977 0.062 Uiso 1 1 calc R .
C10 C 0.82000(10) 0.7482(4) -0.0540(2) 0.0196(8) Uani 1 1 d . .
H10 H 0.7937 0.7126 -0.0719 0.024 Uiso 1 1 calc R .
C9 C 0.84589(10) 0.7485(4) 0.0312(2) 0.0156(8) Uani 1 1 d . .
C14 C 0.83280(10) 0.6920(4) 0.0951(2) 0.0179(8) Uani 1 1 d . .
C18 C 0.79364(12) 0.6120(5) 0.0527(3) 0.0344(11) Uani 1 1 d . .
H18A H 0.7863 0.5779 0.0953 0.052 Uiso 1 1 calc R .
H18B H 0.7979 0.5392 0.0219 0.052 Uiso 1 1 calc R .
H18C H 0.7717 0.6677 0.0137 0.052 Uiso 1 1 calc R .
C16 C 0.86501(12) 0.5990(4) 0.1557(3) 0.0301(10) Uani 1 1 d . .
H16A H 0.8561 0.5644 0.1957 0.045 Uiso 1 1 calc R .
H16B H 0.8906 0.6461 0.1859 0.045 Uiso 1 1 calc R .
H16C H 0.8690 0.5268 0.1241 0.045 Uiso 1 1 calc R .
C17 C 0.82590(11) 0.8016(4) 0.1453(2) 0.0232(9) Uani 1 1 d . .
H17A H 0.8176 0.7642 0.1857 0.035 Uiso 1 1 calc R .
H17B H 0.8046 0.8600 0.1072 0.035 Uiso 1 1 calc R .
H17C H 0.8511 0.8510 0.1753 0.035 Uiso 1 1 calc R .
C8 C 0.88485(10) 0.8044(3) 0.0571(2) 0.0139(7) Uani 1 1 d . .
C3 C 0.96600(11) 1.1928(4) 0.0057(2) 0.0202(8) Uani 1 1 d . .
H3A H 0.9917 1.2119 0.0559 0.024 Uiso 1 1 calc R .
H3B H 0.9721 1.1314 -0.0299 0.024 Uiso 1 1 calc R .
C4 C 0.94932(13) 1.3184(4) -0.0424(3) 0.0288(10) Uani 1 1 d . .
H4A H 0.9704 1.3607 -0.0538 0.035 Uiso 1 1 calc R .
H4B H 0.9259 1.2981 -0.0967 0.035 Uiso 1 1 calc R .
C5 C 0.93599(14) 1.4113(4) 0.0064(3) 0.0331(10) Uani 1 1 d . .
H5A H 0.9226 1.4881 -0.0288 0.040 Uiso 1 1 calc R .
H5B H 0.9600 1.4424 0.0566 0.040 Uiso 1 1 calc R .
C6 C 0.90674(12) 1.3444(4) 0.0332(3) 0.0273(9) Uani 1 1 d . .
H6A H 0.8987 1.4063 0.0656 0.033 Uiso 1 1 calc R .
H6B H 0.8820 1.3178 -0.0170 0.033 Uiso 1 1 calc R .
C25 C 0.90130(10) 1.2501(4) 0.1941(2) 0.0179(8) Uani 1 1 d . .
H25A H 0.8879 1.2003 0.2221 0.022 Uiso 1 1 calc R .
H25B H 0.8830 1.3228 0.1634 0.022 Uiso 1 1 calc R .
C26 C 0.94009(10) 1.3084(4) 0.2615(2) 0.0230(9) Uani 1 1 d . .
H26A H 0.9600 1.2379 0.2888 0.028 Uiso 1 1 calc R .
H26B H 0.9519 1.3694 0.2354 0.028 Uiso 1 1 calc R .
C27 C 0.93229(11) 1.3806(4) 0.3271(2) 0.0241(9) Uani 1 1 d . .
H27A H 0.9578 1.4180 0.3691 0.036 Uiso 1 1 calc R .
H27B H 0.9214 1.3197 0.3543 0.036 Uiso 1 1 calc R .
H27C H 0.9126 1.4507 0.3002 0.036 Uiso 1 1 calc R .
C22 C 0.86424(9) 1.1082(4) 0.0753(2) 0.0166(8) Uani 1 1 d . .
H22A H 0.8585 1.0384 0.1067 0.020 Uiso 1 1 calc R .
H22B H 0.8661 1.0660 0.0274 0.020 Uiso 1 1 calc R .
C23 C 0.82761(10) 1.1980(4) 0.0397(3) 0.0258(9) Uani 1 1 d . .
H23A H 0.8227 1.2336 0.0859 0.031 Uiso 1 1 calc R .
H23B H 0.8329 1.2720 0.0105 0.031 Uiso 1 1 calc R .
C24 C 0.79067(11) 1.1246(5) -0.0205(3) 0.0360(11) Uani 1 1 d . .
H24A H 0.7673 1.1837 -0.0433 0.054 Uiso 1 1 calc R .
H24B H 0.7851 1.0525 0.0089 0.054 Uiso 1 1 calc R .
H24C H 0.7955 1.0898 -0.0663 0.054 Uiso 1 1 calc R .
C28 C 0.9968(2) 0.7128(8) 0.2722(5) 0.0203(17) Uani 0.50 1 d P .
H28A H 0.9722 0.7013 0.2805 0.024 Uiso 0.50 1 calc PR 1
H28B H 1.0207 0.6891 0.3248 0.024 Uiso 0.50 1 calc PR 1
C29 C 0.9944(3) 0.6264(9) 0.2015(5) 0.036(2) Uani 0.50 1 d P .
H29A H 0.9684 0.6404 0.1521 0.054 Uiso 0.50 1 calc PR .
H29B H 0.9966 0.5348 0.2186 0.054 Uiso 0.50 1 calc PR .
H29C H 1.0166 0.6482 0.1879 0.054 Uiso 0.50 1 calc PR .

loop_
_atom_site_aniso_label
_atom_site_aniso_U_11
_atom_site_aniso_U_22
_atom_site_aniso_U_33
_atom_site_aniso_U_23
_atom_site_aniso_U_13
_atom_site_aniso_U_12
In1 0.01417(12) 0.01631(15) 0.00662(13) 0.00030(11) 0.00378(9) -0.00051(10)
Cl1 0.0311(4) 0.0270(5) 0.0111(4) 0.0017(4) 0.0123(4) 0.0008(4)
O2 0.0155(16) 0.015(2) 0.018(2) 0.000 -0.0016(15) 0.000
O3 0.0111(14) 0.020(2) 0.0144(19) 0.000 0.0015(14) 0.000
O1 0.0181(11) 0.0215(15) 0.0080(12) 0.0014(11) 0.0044(10) -0.0022(10)
N1 0.0211(14) 0.0169(17) 0.0093(15) -0.0025(13) 0.0090(13) -0.0010(12)
N2 0.0130(12) 0.0168(18) 0.0094(15) -0.0004(12) 0.0037(12) -0.0017(11)
C1 0.0235(17) 0.018(2) 0.0130(19) 0.0013(16) 0.0101(16) -0.0005(15)
C2 0.0187(16) 0.018(2) 0.0084(17) 0.0007(15) 0.0057(14) -0.0013(14)
C7 0.0159(15) 0.017(2) 0.0119(18) 0.0004(15) 0.0078(14) 0.0011(14)
C13 0.0158(15) 0.016(2) 0.0098(17) -0.0028(15) 0.0058(14) 0.0002(14)
C12 0.0186(16) 0.021(2) 0.0114(18) -0.0022(16) 0.0081(15) -0.0018(15)
C11 0.0181(16) 0.024(2) 0.0124(19) -0.0020(16) 0.0071(15) 0.0002(15)
C15 0.0170(16) 0.036(3) 0.0128(19) -0.0043(18) 0.0031(15) -0.0051(16)
C19 0.038(2) 0.050(3) 0.017(2) -0.012(2) 0.0056(19) -0.007(2)
C21 0.032(2) 0.048(3) 0.019(2) 0.006(2) 0.0021(19) -0.004(2)
C20 0.0170(18) 0.082(4) 0.020(2) 0.002(2) 0.0045(17) -0.003(2)
C10 0.0154(15) 0.025(2) 0.018(2) -0.0040(17) 0.0074(15) -0.0050(15)
C9 0.0182(15) 0.016(2) 0.0138(18) -0.0022(15) 0.0085(15) -0.0001(14)
C14 0.0187(16) 0.020(2) 0.0169(19) 0.0023(16) 0.0099(15) -0.0006(15)
C18 0.037(2) 0.040(3) 0.029(2) -0.004(2) 0.017(2) -0.021(2)
C16 0.037(2) 0.023(2) 0.041(3) 0.016(2) 0.027(2) 0.0083(18)
C17 0.0252(18) 0.028(2) 0.023(2) 0.0002(18) 0.0167(17) 0.0006(16)
C8 0.0184(16) 0.0128(19) 0.0095(17) -0.0007(15) 0.0054(14) 0.0011(14)
C3 0.0269(18) 0.024(2) 0.0127(19) -0.0021(16) 0.0116(16) -0.0033(16)
C4 0.046(2) 0.024(2) 0.026(2) 0.0066(19) 0.025(2) 0.0008(19)
C5 0.058(3) 0.022(2) 0.033(3) 0.011(2) 0.032(2) 0.005(2)
C6 0.042(2) 0.022(2) 0.024(2) 0.0045(18) 0.020(2) 0.0055(18)
C25 0.0240(17) 0.018(2) 0.0140(19) -0.0009(16) 0.0105(16) 0.0020(15)
C26 0.0248(18) 0.024(2) 0.023(2) -0.0078(18) 0.0133(17) -0.0027(16)
C27 0.0275(18) 0.029(2) 0.014(2) -0.0034(17) 0.0075(17) 0.0050(17)
C22 0.0185(16) 0.018(2) 0.0120(18) 0.0007(15) 0.0052(15) 0.0004(14)
C23 0.0227(18) 0.025(2) 0.023(2) 0.0015(18) 0.0044(17) 0.0063(16)
C24 0.0233(19) 0.041(3) 0.032(3) 0.001(2) 0.0023(19) 0.0057(19)
C28 0.015(3) 0.023(4) 0.020(5) 0.003(3) 0.005(3) 0.000(3)
C29 0.050(5) 0.023(5) 0.030(5) -0.008(4) 0.014(5) -0.001(4)

loop_
_atom_type_symbol
_atom_type_description
_atom_type_scat_dispersion_real
_atom_type_scat_dispersion_imag
_atom_type_scat_source
C C 0.0033 0.0016 'International Tables Vol C Tables 4.2.6.8 and 6.1.1.4'
H H 0.0000 0.0000 'International Tables Vol C Tables 4.2.6.8 and 6.1.1.4'
N N 0.0061 0.0033 'International Tables Vol C Tables 4.2.6.8 and 6.1.1.4'
O O 0.0106 0.0060 'International Tables Vol C Tables 4.2.6.8 and 6.1.1.4'
Cl Cl 0.1484 0.1585 'International Tables Vol C Tables 4.2.6.8 and 6.1.1.4'
In In -0.7276 1.3100 'International Tables Vol C Tables 4.2.6.8 and 6.1.1.4'

loop_
_geom_angle_atom_site_label_1
_geom_angle_atom_site_label_2
_geom_angle_atom_site_label_3
_geom_angle
_geom_angle_site_symmetry_1
_geom_angle_site_symmetry_3
O1 In1 O2 91.95(10) . .
O1 In1 O3 162.11(9) . .
O2 In1 O3 72.74(11) . .
O1 In1 N2 88.21(10) . .
O2 In1 N2 92.78(7) . .
O3 In1 N2 83.46(7) . .
O1 In1 N1 103.95(10) . .
O2 In1 N1 159.82(10) . .
O3 In1 N1 89.32(10) . .
N2 In1 N1 75.66(10) . .
O1 In1 Cl1 95.76(7) . .
O2 In1 Cl1 97.39(2) . .
O3 In1 Cl1 95.38(3) . .
N2 In1 Cl1 168.94(8) . .
N1 In1 Cl1 93.34(7) . .
C28 O2 C28 36.4(6) 2_755 .
C28 O2 In1 120.9(3) 2_755 2_755
C28 O2 In1 127.2(3) . 2_755
C28 O2 In1 127.2(3) 2_755 .
C28 O2 In1 120.9(3) . .
In1 O2 In1 107.90(15) 2_755 .
In1 O3 In1 106.61(15) . 2_755
C8 O1 In1 126.3(2) . .
C25 N1 C1 113.4(3) . .
C25 N1 C22 108.2(3) . .
C1 N1 C22 114.5(3) . .
C25 N1 In1 112.3(2) . .
C1 N1 In1 103.06(19) . .
C22 N1 In1 105.2(2) . .
C2 N2 C7 114.2(3) . .
C2 N2 In1 114.9(2) . .
C7 N2 In1 111.4(2) . .
C2 N2 H2N 105.0 . .
C7 N2 H2N 105.0 . .
In1 N2 H2N 105.0 . .
N1 C1 C6 117.6(3) . .
N1 C1 C2 112.5(3) . .
C6 C1 C2 108.4(3) . .
N1 C1 H1 105.8 . .
C6 C1 H1 105.8 . .
C2 C1 H1 105.8 . .
N2 C2 C3 110.5(3) . .
N2 C2 C1 113.0(3) . .
C3 C2 C1 108.5(3) . .
N2 C2 H2A 108.2 . .
C3 C2 H2A 108.2 . .
C1 C2 H2A 108.2 . .
N2 C7 C13 114.4(3) . .
N2 C7 H7A 108.7 . .
C13 C7 H7A 108.7 . .
N2 C7 H7B 108.7 . .
C13 C7 H7B 108.7 . .
H7A C7 H7B 107.6 . .
C12 C13 C8 120.4(3) . .
C12 C13 C7 119.1(3) . .
C8 C13 C7 120.5(3) . .
C13 C12 C11 121.8(3) . .
C13 C12 H12 119.1 . .
C11 C12 H12 119.1 . .
C10 C11 C12 116.4(3) . .
C10 C11 C15 122.3(3) . .
C12 C11 C15 121.2(3) . .
C21 C15 C19 108.3(4) . .
C21 C15 C11 111.5(3) . .
C19 C15 C11 108.6(3) . .
C21 C15 C20 107.7(3) . .
C19 C15 C20 108.9(3) . .
C11 C15 C20 111.7(3) . .
C15 C19 H19A 109.5 . .
C15 C19 H19B 109.5 . .
H19A C19 H19B 109.5 . .
C15 C19 H19C 109.5 . .
H19A C19 H19C 109.5 . .
H19B C19 H19C 109.5 . .
C15 C21 H21A 109.5 . .
C15 C21 H21B 109.5 . .
H21A C21 H21B 109.5 . .
C15 C21 H21C 109.5 . .
H21A C21 H21C 109.5 . .
H21B C21 H21C 109.5 . .
C15 C20 H20A 109.5 . .
C15 C20 H20B 109.5 . .
H20A C20 H20B 109.5 . .
C15 C20 H20C 109.5 . .
H20A C20 H20C 109.5 . .
H20B C20 H20C 109.5 . .
C9 C10 C11 124.3(3) . .
C9 C10 H10 117.8 . .
C11 C10 H10 117.8 . .
C10 C9 C8 117.2(3) . .
C10 C9 C14 121.5(3) . .
C8 C9 C14 121.3(3) . .
C16 C14 C17 108.9(3) . .
C16 C14 C18 106.1(3) . .
C17 C14 C18 108.4(3) . .
C16 C14 C9 110.9(3) . .
C17 C14 C9 110.5(3) . .
C18 C14 C9 111.9(3) . .
C14 C18 H18A 109.5 . .
C14 C18 H18B 109.5 . .
H18A C18 H18B 109.5 . .
C14 C18 H18C 109.5 . .
H18A C18 H18C 109.5 . .
H18B C18 H18C 109.5 . .
C14 C16 H16A 109.5 . .
C14 C16 H16B 109.5 . .
H16A C16 H16B 109.5 . .
C14 C16 H16C 109.5 . .
H16A C16 H16C 109.5 . .
H16B C16 H16C 109.5 . .
C14 C17 H17A 109.5 . .
C14 C17 H17B 109.5 . .
H17A C17 H17B 109.5 . .
C14 C17 H17C 109.5 . .
H17A C17 H17C 109.5 . .
H17B C17 H17C 109.5 . .
O1 C8 C13 120.9(3) . .
O1 C8 C9 119.5(3) . .
C13 C8 C9 119.6(3) . .
C4 C3 C2 112.6(3) . .
C4 C3 H3A 109.1 . .
C2 C3 H3A 109.1 . .
C4 C3 H3B 109.1 . .
C2 C3 H3B 109.1 . .
H3A C3 H3B 107.8 . .
C5 C4 C3 111.2(3) . .
C5 C4 H4A 109.4 . .
C3 C4 H4A 109.4 . .
C5 C4 H4B 109.4 . .
C3 C4 H4B 109.4 . .
H4A C4 H4B 108.0 . .
C4 C5 C6 110.8(4) . .
C4 C5 H5A 109.5 . .
C6 C5 H5A 109.5 . .
C4 C5 H5B 109.5 . .
C6 C5 H5B 109.5 . .
H5A C5 H5B 108.1 . .
C1 C6 C5 110.4(3) . .
C1 C6 H6A 109.6 . .
C5 C6 H6A 109.6 . .
C1 C6 H6B 109.6 . .
C5 C6 H6B 109.6 . .
H6A C6 H6B 108.1 . .
N1 C25 C26 117.0(3) . .
N1 C25 H25A 108.0 . .
C26 C25 H25A 108.0 . .
N1 C25 H25B 108.0 . .
C26 C25 H25B 108.0 . .
H25A C25 H25B 107.3 . .
C27 C26 C25 111.5(3) . .
C27 C26 H26A 109.3 . .
C25 C26 H26A 109.3 . .
C27 C26 H26B 109.3 . .
C25 C26 H26B 109.3 . .
H26A C26 H26B 108.0 . .
C26 C27 H27A 109.5 . .
C26 C27 H27B 109.5 . .
H27A C27 H27B 109.5 . .
C26 C27 H27C 109.5 . .
H27A C27 H27C 109.5 . .
H27B C27 H27C 109.5 . .
N1 C22 C23 119.9(3) . .
N1 C22 H22A 107.3 . .
C23 C22 H22A 107.3 . .
N1 C22 H22B 107.3 . .
C23 C22 H22B 107.3 . .
H22A C22 H22B 106.9 . .
C24 C23 C22 110.3(3) . .
C24 C23 H23A 109.6 . .
C22 C23 H23A 109.6 . .
C24 C23 H23B 109.6 . .
C22 C23 H23B 109.6 . .
H23A C23 H23B 108.1 . .
C23 C24 H24A 109.5 . .
C23 C24 H24B 109.5 . .
H24A C24 H24B 109.5 . .
C23 C24 H24C 109.5 . .
H24A C24 H24C 109.5 . .
H24B C24 H24C 109.5 . .
O2 C28 C29 108.3(5) . .
O2 C28 H28A 110.0 . .
C29 C28 H28A 110.0 . .
O2 C28 H28B 110.0 . .
C29 C28 H28B 110.0 . .
H28A C28 H28B 108.4 . .
C28 C29 H29A 109.5 . .
C28 C29 H29B 109.5 . .
H29A C29 H29B 109.5 . .
C28 C29 H29C 109.5 . .
H29A C29 H29C 109.5 . .
H29B C29 H29C 109.5 . .

loop_
_geom_bond_atom_site_label_1
_geom_bond_atom_site_label_2
_geom_bond_distance
_geom_bond_site_symmetry_2
In1 O1 2.070(2) .
In1 O2 2.147(2) .
In1 O3 2.165(2) .
In1 N2 2.266(3) .
In1 N1 2.427(3) .
In1 Cl1 2.4314(9) .
O2 C28 1.483(9) 2_755
O2 C28 1.483(9) .
O2 In1 2.147(2) 2_755
O3 In1 2.165(2) 2_755
O1 C8 1.344(4) .
N1 C25 1.496(4) .
N1 C1 1.496(4) .
N1 C22 1.502(4) .
N2 C2 1.480(4) .
N2 C7 1.492(4) .
N2 H2N 0.9300 .
C1 C6 1.519(5) .
C1 C2 1.537(5) .
C1 H1 1.0000 .
C2 C3 1.530(5) .
C2 H2A 1.0000 .
C7 C13 1.516(4) .
C7 H7A 0.9900 .
C7 H7B 0.9900 .
C13 C12 1.380(5) .
C13 C8 1.403(5) .
C12 C11 1.400(4) .
C12 H12 0.9500 .
C11 C10 1.399(5) .
C11 C15 1.535(5) .
C15 C21 1.522(6) .
C15 C19 1.529(6) .
C15 C20 1.539(5) .
C19 H19A 0.9800 .
C19 H19B 0.9800 .
C19 H19C 0.9800 .
C21 H21A 0.9800 .
C21 H21B 0.9800 .
C21 H21C 0.9800 .
C20 H20A 0.9800 .
C20 H20B 0.9800 .
C20 H20C 0.9800 .
C10 C9 1.389(5) .
C10 H10 0.9500 .
C9 C8 1.419(4) .
C9 C14 1.540(5) .
C14 C16 1.530(5) .
C14 C17 1.529(5) .
C14 C18 1.534(5) .
C18 H18A 0.9800 .
C18 H18B 0.9800 .
C18 H18C 0.9800 .
C16 H16A 0.9800 .
C16 H16B 0.9800 .
C16 H16C 0.9800 .
C17 H17A 0.9800 .
C17 H17B 0.9800 .
C17 H17C 0.9800 .
C3 C4 1.517(5) .
C3 H3A 0.9900 .
C3 H3B 0.9900 .
C4 C5 1.515(6) .
C4 H4A 0.9900 .
C4 H4B 0.9900 .
C5 C6 1.526(5) .
C5 H5A 0.9900 .
C5 H5B 0.9900 .
C6 H6A 0.9900 .
C6 H6B 0.9900 .
C25 C26 1.520(5) .
C25 H25A 0.9900 .
C25 H25B 0.9900 .
C26 C27 1.519(5) .
C26 H26A 0.9900 .
C26 H26B 0.9900 .
C27 H27A 0.9800 .
C27 H27B 0.9800 .
C27 H27C 0.9800 .
C22 C23 1.519(5) .
C22 H22A 0.9900 .
C22 H22B 0.9900 .
C23 C24 1.505(5) .
C23 H23A 0.9900 .
C23 H23B 0.9900 .
C24 H24A 0.9800 .
C24 H24B 0.9800 .
C24 H24C 0.9800 .
C28 C29 1.514(10) .
C28 H28A 0.9900 .
C28 H28B 0.9900 .
C29 H29A 0.9800 .
C29 H29B 0.9800 .
C29 H29C 0.9800 .

loop_
_geom_torsion_atom_site_label_1
_geom_torsion_atom_site_label_2
_geom_torsion_atom_site_label_3
_geom_torsion_atom_site_label_4
_geom_torsion
_geom_torsion_site_symmetry_1
_geom_torsion_site_symmetry_4
O1 In1 O2 C28 13.2(4) . 2_755
O3 In1 O2 C28 -157.3(4) . 2_755
N2 In1 O2 C28 -75.1(4) . 2_755
N1 In1 O2 C28 -129.1(4) . 2_755
Cl1 In1 O2 C28 109.3(4) . 2_755
O1 In1 O2 C28 -30.4(4) . .
O3 In1 O2 C28 159.0(3) . .
N2 In1 O2 C28 -118.7(4) . .
N1 In1 O2 C28 -172.8(4) . .
Cl1 In1 O2 C28 65.7(3) . .
O1 In1 O2 In1 170.57(7) . 2_755
O3 In1 O2 In1 0.000(1) . 2_755
N2 In1 O2 In1 82.27(7) . 2_755
N1 In1 O2 In1 28.2(2) . 2_755
Cl1 In1 O2 In1 -93.37(3) . 2_755
O1 In1 O3 In1 -32.2(2) . 2_755
O2 In1 O3 In1 0.000(1) . 2_755
N2 In1 O3 In1 -94.97(7) . 2_755
N1 In1 O3 In1 -170.62(7) . 2_755
Cl1 In1 O3 In1 96.09(3) . 2_755
O2 In1 O1 C8 -124.2(2) . .
O3 In1 O1 C8 -93.6(3) . .
N2 In1 O1 C8 -31.5(3) . .
N1 In1 O1 C8 43.3(3) . .
Cl1 In1 O1 C8 138.2(2) . .
O1 In1 N1 C25 122.0(2) . .
O2 In1 N1 C25 -97.0(3) . .
O3 In1 N1 C25 -70.1(2) . .
N2 In1 N1 C25 -153.6(2) . .
Cl1 In1 N1 C25 25.2(2) . .
O1 In1 N1 C1 -115.7(2) . .
O2 In1 N1 C1 25.4(4) . .
O3 In1 N1 C1 52.2(2) . .
N2 In1 N1 C1 -31.2(2) . .
Cl1 In1 N1 C1 147.6(2) . .
O1 In1 N1 C22 4.6(2) . .
O2 In1 N1 C22 145.6(2) . .
O3 In1 N1 C22 172.44(19) . .
N2 In1 N1 C22 89.0(2) . .
Cl1 In1 N1 C22 -92.20(19) . .
O1 In1 N2 C2 115.3(2) . .
O2 In1 N2 C2 -152.9(2) . .
O3 In1 N2 C2 -80.6(2) . .
N1 In1 N2 C2 10.4(2) . .
Cl1 In1 N2 C2 4.0(5) . .
O1 In1 N2 C7 -16.7(2) . .
O2 In1 N2 C7 75.2(2) . .
O3 In1 N2 C7 147.4(2) . .
N1 In1 N2 C7 -121.6(2) . .
Cl1 In1 N2 C7 -128.0(3) . .
C25 N1 C1 C6 -62.2(4) . .
C22 N1 C1 C6 62.6(4) . .
In1 N1 C1 C6 176.2(3) . .
C25 N1 C1 C2 170.8(3) . .
C22 N1 C1 C2 -64.4(4) . .
In1 N1 C1 C2 49.2(3) . .
C7 N2 C2 C3 -94.7(3) . .
In1 N2 C2 C3 134.7(2) . .
C7 N2 C2 C1 143.5(3) . .
In1 N2 C2 C1 12.9(3) . .
N1 C1 C2 N2 -44.5(4) . .
C6 C1 C2 N2 -176.3(3) . .
N1 C1 C2 C3 -167.4(3) . .
C6 C1 C2 C3 60.8(4) . .
C2 N2 C7 C13 -73.8(4) . .
In1 N2 C7 C13 58.5(3) . .
N2 C7 C13 C12 118.9(4) . .
N2 C7 C13 C8 -63.4(4) . .
C8 C13 C12 C11 -2.7(6) . .
C7 C13 C12 C11 175.0(3) . .
C13 C12 C11 C10 -2.0(5) . .
C13 C12 C11 C15 -178.3(4) . .
C10 C11 C15 C21 146.1(4) . .
C12 C11 C15 C21 -37.9(5) . .
C10 C11 C15 C19 -94.6(4) . .
C12 C11 C15 C19 81.4(4) . .
C10 C11 C15 C20 25.5(5) . .
C12 C11 C15 C20 -158.5(4) . .
C12 C11 C10 C9 2.8(6) . .
C15 C11 C10 C9 179.0(4) . .
C11 C10 C9 C8 1.2(6) . .
C11 C10 C9 C14 -179.4(4) . .
C10 C9 C14 C16 131.0(4) . .
C8 C9 C14 C16 -49.7(5) . .
C10 C9 C14 C17 -108.2(4) . .
C8 C9 C14 C17 71.2(4) . .
C10 C9 C14 C18 12.7(5) . .
C8 C9 C14 C18 -168.0(3) . .
In1 O1 C8 C13 40.4(4) . .
In1 O1 C8 C9 -140.3(3) . .
C12 C13 C8 O1 -173.9(3) . .
C7 C13 C8 O1 8.4(5) . .
C12 C13 C8 C9 6.8(5) . .
C7 C13 C8 C9 -170.8(3) . .
C10 C9 C8 O1 174.7(3) . .
C14 C9 C8 O1 -4.6(5) . .
C10 C9 C8 C13 -6.0(5) . .
C14 C9 C8 C13 174.6(3) . .
N2 C2 C3 C4 178.1(3) . .
C1 C2 C3 C4 -57.5(4) . .
C2 C3 C4 C5 53.7(4) . .
C3 C4 C5 C6 -53.1(5) . .
N1 C1 C6 C5 168.7(3) . .
C2 C1 C6 C5 -62.3(4) . .
C4 C5 C6 C1 58.4(5) . .
C1 N1 C25 C26 -56.1(4) . .
C22 N1 C25 C26 175.8(3) . .
In1 N1 C25 C26 60.2(4) . .
N1 C25 C26 C27 -172.6(3) . .
C25 N1 C22 C23 45.6(4) . .
C1 N1 C22 C23 -81.9(4) . .
In1 N1 C22 C23 165.7(3) . .
N1 C22 C23 C24 174.9(3) . .
C28 O2 C28 C29 -14.5(6) 2_755 .
In1 O2 C28 C29 -107.6(5) 2_755 .
In1 O2 C28 C29 97.7(5) . .
